data_2235460
loop_
_publ_author_name
'Zong, Qian-Shou'
'Wu, Jian-Yi'

_publ_section_title
;
 7-Hydroxy-1,2,3,4-tetrahydroquinolin-2-one dihydrate
;
_journal_coeditor_code HB6830
_journal_issue 7
_journal_name_full 'Acta Crystallographica Section E'
_journal_page_first o2036
_journal_paper_doi 10.1107/S1600536812025263
_journal_volume 68
_journal_year 2012
_chemical_formula_iupac 'C9 H9 N O2, 2H2 O'
_chemical_formula_moiety 'C9 H9 N O2, 2(H2 O)'
_chemical_formula_sum 'C9 H13 N O4'
_chemical_formula_weight 199.20
_chemical_name_systematic
;
7-Hydroxy-1,2,3,4-tetrahydroquinolin-2-one dihydrate
;
_space_group_IT_number 61
_symmetry_cell_setting orthorhombic
_symmetry_space_group_name_Hall '-P 2ac 2ab'
_symmetry_space_group_name_H-M 'P b c a'
_atom_sites_solution_hydrogens geom
_atom_sites_solution_primary direct
_atom_sites_solution_secondary difmap
_cell_angle_alpha 90.00
_cell_angle_beta 90.00
_cell_angle_gamma 90.00
_cell_formula_units_Z 16
_cell_length_a 15.4597(16)
_cell_length_b 12.7864(12)
_cell_length_c 20.312(2)
_cell_measurement_reflns_used 11198
_cell_measurement_temperature 298(2)
_cell_measurement_theta_max 25.3
_cell_measurement_theta_min 2.8
_cell_volume 4015.2(7)
_computing_cell_refinement 'SAINT (Bruker, 2004)'
_computing_data_collection 'APEX2 (Bruker, 2004)'
_computing_data_reduction 'SAINT (Bruker, 2004)'
_computing_molecular_graphics 'SHELXTL (Sheldrick, 2008)'
_computing_publication_material 'SHELXTL (Sheldrick, 2008)'
_computing_structure_refinement 'SHELXL97 (Sheldrick, 2008)'
_computing_structure_solution 'SHELXS97 (Sheldrick, 2008)'
_diffrn_ambient_temperature 298(2)
_diffrn_measured_fraction_theta_full 0.994
_diffrn_measured_fraction_theta_max 0.994
_diffrn_measurement_device_type 'Bruker APEXII CCD'
_diffrn_measurement_method '\w scan'
_diffrn_radiation_monochromator graphite
_diffrn_radiation_source 'fine-focus sealed tube'
_diffrn_radiation_type MoK\a
_diffrn_radiation_wavelength 0.71070
_diffrn_reflns_av_R_equivalents 0.0583
_diffrn_reflns_av_sigmaI/netI 0.0291
_diffrn_reflns_limit_h_max 18
_diffrn_reflns_limit_h_min -18
_diffrn_reflns_limit_k_max 15
_diffrn_reflns_limit_k_min -15
_diffrn_reflns_limit_l_max 22
_diffrn_reflns_limit_l_min -24
_diffrn_reflns_number 36302
_diffrn_reflns_theta_full 25.35
_diffrn_reflns_theta_max 25.35
_diffrn_reflns_theta_min 3.08
_diffrn_standards_number 0
_exptl_absorpt_coefficient_mu 0.104
_exptl_absorpt_correction_T_max 0.9846
_exptl_absorpt_correction_T_min 0.9795
_exptl_absorpt_correction_type multi-scan
_exptl_absorpt_process_details '(SADABS; Sheldrick, 2004)'
_exptl_crystal_colour Colorless
_exptl_crystal_density_diffrn 1.318
_exptl_crystal_density_method 'not measured'
_exptl_crystal_description Block
_exptl_crystal_F_000 1696
_exptl_crystal_size_max 0.20
_exptl_crystal_size_mid 0.17
_exptl_crystal_size_min 0.15
_refine_diff_density_max 0.145
_refine_diff_density_min -0.169
_refine_ls_extinction_method none
_refine_ls_goodness_of_fit_ref 1.300
_refine_ls_hydrogen_treatment mixed
_refine_ls_matrix_type full
_refine_ls_number_parameters 287
_refine_ls_number_reflns 3659
_refine_ls_number_restraints 14
_refine_ls_restrained_S_all 1.298
_refine_ls_R_factor_all 0.1018
_refine_ls_R_factor_gt 0.0837
_refine_ls_shift/su_max 0.000
_refine_ls_shift/su_mean 0.000
_refine_ls_structure_factor_coef Fsqd
_refine_ls_weighting_details 'calc w=1/[\s^2^(Fo^2^)+(0.0561P)^2^+1.7267P] where P=(Fo^2^+2Fc^2^)/3'
_refine_ls_weighting_scheme calc
_refine_ls_wR_factor_gt 0.1672
_refine_ls_wR_factor_ref 0.1751
_reflns_number_gt 3061
_reflns_number_total 3659
_reflns_threshold_expression I>2\s(I)
_cod_data_source_file hb6830.cif
_cod_data_source_block I
_cod_original_cell_volume 4015.1(7)
_cod_database_code 2235460
_cod_database_fobs_code 2235460

loop_
_symmetry_equiv_pos_as_xyz
'x, y, z'
'-x+1/2, y+1/2, z'
'x, -y+1/2, z+1/2'
'-x+1/2, -y, z+1/2'
'-x, -y, -z'
'x-1/2, -y-1/2, -z'
'-x, y-1/2, -z-1/2'
'x-1/2, y, -z-1/2'

loop_
_atom_site_type_symbol
_atom_site_label
_atom_site_fract_x
_atom_site_fract_y
_atom_site_fract_z
_atom_site_U_iso_or_equiv
_atom_site_adp_type
_atom_site_calc_flag
_atom_site_refinement_flags
_atom_site_occupancy
_atom_site_symmetry_multiplicity
H H6B 0.044(4) 0.0608(19) 0.2751(18) 0.17(2) Uiso d D 1 1
H H6A 0.049(3) 0.012(3) 0.2142(6) 0.098(14) Uiso d D 1 1
O O1 0.36079(14) 0.44183(15) -0.04017(9) 0.0563(6) Uani d . 1 1
O O2 0.3059(2) 0.18779(19) 0.26380(11) 0.0877(9) Uani d . 1 1
H H2A 0.3128 0.2485 0.2756 0.132 Uiso calc R 1 1
O O3 0.06233(14) 0.02384(15) 0.12063(10) 0.0586(6) Uani d . 1 1
O O4 0.06082(19) 0.31032(17) -0.17569(10) 0.0706(7) Uani d . 1 1
H H4 0.0693 0.2514 -0.1903 0.106 Uiso calc R 1 1
O O5 0.29566(19) 0.49405(18) 0.83784(11) 0.0750(7) Uani d D 1 1
O O6 0.0409(2) 0.00260(19) 0.25515(12) 0.0779(8) Uani d D 1 1
O O7 0.4001(2) 0.6303(2) 0.76488(14) 0.0886(9) Uani d D 1 1
O O8 0.8445(2) 0.3721(2) 0.18171(13) 0.0800(8) Uani d D 1 1
N N1 0.35559(16) 0.35016(17) 0.05386(11) 0.0456(6) Uani d D 1 1
N N2 0.07165(16) 0.11997(17) 0.02837(11) 0.0465(6) Uani d D 1 1
C C1 0.33970(18) 0.3603(2) -0.01053(13) 0.0430(7) Uani d . 1 1
C C2 0.29447(19) 0.2720(2) -0.04418(14) 0.0488(7) Uani d . 1 1
H H2C 0.3106 0.2716 -0.0903 0.059 Uiso calc R 1 1
H H2B 0.2325 0.2833 -0.0417 0.059 Uiso calc R 1 1
C C3 0.3158(2) 0.1665(2) -0.01435(15) 0.0550(8) Uani d . 1 1
H H3A 0.2761 0.1144 -0.0314 0.066 Uiso calc R 1 1
H H3B 0.3739 0.1463 -0.0271 0.066 Uiso calc R 1 1
C C4 0.30961(19) 0.1692(2) 0.05908(14) 0.0481(7) Uani d . 1 1
C C5 0.2861(2) 0.0849(2) 0.09787(16) 0.0611(9) Uani d . 1 1
H H5 0.2708 0.0224 0.0776 0.073 Uiso calc R 1 1
C C6 0.2847(2) 0.0905(3) 0.16567(16) 0.0666(9) Uani d . 1 1
H H6 0.2689 0.0324 0.1905 0.080 Uiso calc R 1 1
C C7 0.3070(2) 0.1830(2) 0.19654(15) 0.0600(9) Uani d . 1 1
C C8 0.3304(2) 0.2690(2) 0.15928(14) 0.0547(8) Uani d . 1 1
H H8 0.3453 0.3315 0.1797 0.066 Uiso calc R 1 1
C C9 0.33155(18) 0.2613(2) 0.09142(13) 0.0442(7) Uani d . 1 1
C C10 0.05833(18) 0.1108(2) 0.09337(14) 0.0470(7) Uani d . 1 1
C C11 0.0364(2) 0.2089(2) 0.13002(15) 0.0596(8) Uani d . 1 1
H H11A 0.0521 0.2004 0.1759 0.071 Uiso calc R 1 1
H H11B -0.0256 0.2204 0.1279 0.071 Uiso calc R 1 1
C C12 0.0823(2) 0.3036(2) 0.10257(15) 0.0559(8) Uani d . 1 1
H H12A 0.0577 0.3663 0.1218 0.067 Uiso calc R 1 1
H H12B 0.1429 0.3007 0.1147 0.067 Uiso calc R 1 1
C C13 0.07463(18) 0.3091(2) 0.02891(14) 0.0453(7) Uani d . 1 1
C C14 0.0744(2) 0.4010(2) -0.00691(15) 0.0542(8) Uani d . 1 1
H H14 0.0774 0.4645 0.0154 0.065 Uiso calc R 1 1
C C15 0.0699(2) 0.4015(2) -0.07439(15) 0.0569(8) Uani d . 1 1
H H15 0.0700 0.4647 -0.0971 0.068 Uiso calc R 1 1
C C16 0.06517(19) 0.3081(2) -0.10861(14) 0.0500(7) Uani d . 1 1
C C17 0.06498(18) 0.2143(2) -0.07431(14) 0.0470(7) Uani d . 1 1
H H17 0.0615 0.1511 -0.0968 0.056 Uiso calc R 1 1
C C18 0.06997(18) 0.2159(2) -0.00617(13) 0.0415(6) Uani d . 1 1
H H1 0.379(2) 0.4051(18) 0.0750(15) 0.080 Uiso d D 1 1
H H2 0.085(2) 0.0608(16) 0.0065(15) 0.080 Uiso d D 1 1
H H8A 0.7976(12) 0.407(2) 0.1786(18) 0.080 Uiso d D 1 1
H H5B 0.317(2) 0.476(2) 0.8746(9) 0.080 Uiso d D 1 1
H H7A 0.4461(13) 0.595(2) 0.7583(18) 0.080 Uiso d D 1 1
H H8B 0.8793(16) 0.412(2) 0.2025(16) 0.080 Uiso d D 1 1
H H5A 0.292(2) 0.4385(16) 0.8149(13) 0.080 Uiso d D 1 1
H H7B 0.3651(16) 0.591(2) 0.7857(17) 0.080 Uiso d D 1 1

loop_
_atom_site_aniso_label
_atom_site_aniso_U_11
_atom_site_aniso_U_22
_atom_site_aniso_U_33
_atom_site_aniso_U_12
_atom_site_aniso_U_13
_atom_site_aniso_U_23
O1 0.0830(15) 0.0451(12) 0.0409(11) -0.0094(11) -0.0055(10) 0.0034(9)
O2 0.156(3) 0.0627(15) 0.0439(14) -0.0189(17) -0.0015(15) 0.0082(11)
O3 0.0874(16) 0.0441(12) 0.0443(12) 0.0079(11) 0.0094(10) 0.0045(9)
O4 0.115(2) 0.0526(13) 0.0444(13) 0.0070(14) -0.0001(12) 0.0085(10)
O5 0.119(2) 0.0561(14) 0.0498(14) 0.0043(14) -0.0149(14) -0.0023(11)
O6 0.130(2) 0.0563(14) 0.0474(14) 0.0020(15) -0.0051(15) -0.0005(12)
O7 0.124(3) 0.0710(18) 0.0709(18) 0.0040(16) 0.0160(17) 0.0059(14)
O8 0.108(2) 0.0669(16) 0.0649(16) 0.0013(15) -0.0148(15) -0.0050(13)
N1 0.0596(16) 0.0379(13) 0.0392(13) -0.0049(11) -0.0025(11) 0.0006(10)
N2 0.0634(16) 0.0349(13) 0.0413(14) 0.0017(11) 0.0053(11) -0.0006(10)
C1 0.0461(16) 0.0432(16) 0.0395(16) 0.0036(13) 0.0015(12) -0.0038(12)
C2 0.0556(17) 0.0494(17) 0.0413(16) -0.0053(14) -0.0023(13) -0.0060(13)
C3 0.071(2) 0.0421(16) 0.0520(19) -0.0070(15) 0.0026(15) -0.0079(13)
C4 0.0549(18) 0.0424(16) 0.0470(17) -0.0011(13) -0.0012(14) -0.0023(13)
C5 0.082(2) 0.0413(17) 0.060(2) -0.0107(16) -0.0020(17) -0.0019(14)
C6 0.092(3) 0.0486(19) 0.059(2) -0.0148(17) -0.0024(18) 0.0111(15)
C7 0.085(2) 0.0513(19) 0.0436(18) -0.0088(17) -0.0035(16) 0.0070(14)
C8 0.074(2) 0.0465(17) 0.0437(17) -0.0039(15) -0.0055(15) -0.0001(13)
C9 0.0499(16) 0.0404(15) 0.0423(16) -0.0009(13) -0.0009(13) 0.0018(12)
C10 0.0536(18) 0.0463(17) 0.0412(16) 0.0042(14) 0.0030(13) 0.0000(13)
C11 0.082(2) 0.0498(17) 0.0472(18) 0.0075(16) 0.0098(16) -0.0024(14)
C12 0.074(2) 0.0450(17) 0.0490(18) 0.0065(15) -0.0014(16) -0.0089(13)
C13 0.0483(16) 0.0404(15) 0.0471(16) 0.0055(13) 0.0016(13) -0.0021(12)
C14 0.069(2) 0.0369(16) 0.0571(19) 0.0032(14) 0.0042(15) -0.0038(13)
C15 0.073(2) 0.0368(16) 0.060(2) 0.0052(15) 0.0011(16) 0.0072(14)
C16 0.0597(19) 0.0469(16) 0.0435(16) 0.0026(14) 0.0017(14) 0.0049(13)
C17 0.0560(18) 0.0382(15) 0.0469(17) -0.0011(13) 0.0015(13) -0.0012(12)
C18 0.0449(16) 0.0377(15) 0.0419(16) -0.0012(12) 0.0018(12) 0.0018(12)

loop_
_atom_type_symbol
_atom_type_description
_atom_type_scat_dispersion_real
_atom_type_scat_dispersion_imag
_atom_type_scat_source
C C 0.0033 0.0016 'International Tables Vol C Tables 4.2.6.8 and 6.1.1.4'
H H 0.0000 0.0000 'International Tables Vol C Tables 4.2.6.8 and 6.1.1.4'
N N 0.0061 0.0033 'International Tables Vol C Tables 4.2.6.8 and 6.1.1.4'
O O 0.0106 0.0060 'International Tables Vol C Tables 4.2.6.8 and 6.1.1.4'

loop_
_geom_angle_atom_site_label_1
_geom_angle_atom_site_label_2
_geom_angle_atom_site_label_3
_geom_angle
C7 O2 H2A 109.5
C16 O4 H4 109.5
H5B O5 H5A 106(2)
H6B O6 H6A 109(2)
H7A O7 H7B 107(2)
H8A O8 H8B 105(2)
C1 N1 C9 123.8(2)
C1 N1 H1 118(2)
C9 N1 H1 118(2)
C10 N2 C18 124.2(2)
C10 N2 H2 117(2)
C18 N2 H2 119(2)
O1 C1 N1 120.4(2)
O1 C1 C2 122.2(2)
N1 C1 C2 117.4(2)
C1 C2 C3 112.9(2)
C1 C2 H2C 109.0
C3 C2 H2C 109.0
C1 C2 H2B 109.0
C3 C2 H2B 109.0
H2C C2 H2B 107.8
C4 C3 C2 111.4(2)
C4 C3 H3A 109.4
C2 C3 H3A 109.4
C4 C3 H3B 109.4
C2 C3 H3B 109.4
H3A C3 H3B 108.0
C5 C4 C9 117.0(3)
C5 C4 C3 124.5(3)
C9 C4 C3 118.4(3)
C6 C5 C4 122.2(3)
C6 C5 H5 118.9
C4 C5 H5 118.9
C5 C6 C7 119.6(3)
C5 C6 H6 120.2
C7 C6 H6 120.2
O2 C7 C6 119.2(3)
O2 C7 C8 120.9(3)
C6 C7 C8 119.8(3)
C9 C8 C7 119.5(3)
C9 C8 H8 120.3
C7 C8 H8 120.3
C8 C9 C4 121.9(3)
C8 C9 N1 118.8(2)
C4 C9 N1 119.2(2)
O3 C10 N2 120.6(2)
O3 C10 C11 122.6(3)
N2 C10 C11 116.8(2)
C10 C11 C12 112.4(2)
C10 C11 H11A 109.1
C12 C11 H11A 109.1
C10 C11 H11B 109.1
C12 C11 H11B 109.1
H11A C11 H11B 107.8
C13 C12 C11 111.6(3)
C13 C12 H12A 109.3
C11 C12 H12A 109.3
C13 C12 H12B 109.3
C11 C12 H12B 109.3
H12A C12 H12B 108.0
C14 C13 C18 117.3(3)
C14 C13 C12 124.4(3)
C18 C13 C12 118.3(2)
C15 C14 C13 122.0(3)
C15 C14 H14 119.0
C13 C14 H14 119.0
C14 C15 C16 120.0(3)
C14 C15 H15 120.0
C16 C15 H15 120.0
O4 C16 C15 119.1(3)
O4 C16 C17 121.3(3)
C15 C16 C17 119.6(3)
C18 C17 C16 119.2(3)
C18 C17 H17 120.4
C16 C17 H17 120.4
C17 C18 C13 121.9(2)
C17 C18 N2 118.9(2)
C13 C18 N2 119.2(2)

loop_
_geom_bond_atom_site_label_1
_geom_bond_atom_site_label_2
_geom_bond_distance
O1 C1 1.247(3)
O2 C7 1.368(4)
O2 H2A 0.8200
O3 C10 1.244(3)
O4 C16 1.364(3)
O4 H4 0.8200
O5 H5B 0.851(10)
O5 H5A 0.851(10)
O6 H6B 0.850(10)
O6 H6A 0.850(10)
O7 H7A 0.854(10)
O7 H7B 0.853(10)
O8 H8A 0.853(10)
O8 H8B 0.854(10)
N1 C1 1.337(3)
N1 C9 1.419(3)
N1 H1 0.902(10)
N2 C10 1.341(3)
N2 C18 1.414(3)
N2 H2 0.902(10)
C1 C2 1.494(4)
C2 C3 1.516(4)
C2 H2C 0.9700
C2 H2B 0.9700
C3 C4 1.495(4)
C3 H3A 0.9700
C3 H3B 0.9700
C4 C5 1.384(4)
C4 C9 1.390(4)
C5 C6 1.379(4)
C5 H5 0.9300
C6 C7 1.382(4)
C6 H6 0.9300
C7 C8 1.383(4)
C8 C9 1.382(4)
C8 H8 0.9300
C10 C11 1.498(4)
C11 C12 1.509(4)
C11 H11A 0.9700
C11 H11B 0.9700
C12 C13 1.502(4)
C12 H12A 0.9700
C12 H12B 0.9700
C13 C14 1.382(4)
C13 C18 1.390(4)
C14 C15 1.372(4)
C14 H14 0.9300
C15 C16 1.384(4)
C15 H15 0.9300
C16 C17 1.387(4)
C17 C18 1.386(4)
C17 H17 0.9300

loop_
_geom_hbond_atom_site_label_D
_geom_hbond_atom_site_label_H
_geom_hbond_atom_site_label_A
_geom_hbond_site_symmetry_A
_geom_hbond_distance_DH
_geom_hbond_distance_HA
_geom_hbond_distance_DA
_geom_hbond_angle_DHA
O7 H7B O5 . 0.853(10) 1.950(12) 2.800(4) 174(3)
O5 H5A O2 3 0.851(10) 1.931(12) 2.774(3) 170(3)
O8 H8B O6 7_666 0.854(10) 1.898(11) 2.751(4) 177(4)
O7 H7A O6 6_666 0.854(10) 1.943(12) 2.791(4) 172(3)
O5 H5B O1 1_556 0.851(10) 1.907(10) 2.757(3) 176(3)
O8 H8A O5 5_666 0.853(10) 1.948(13) 2.790(4) 169(4)
N2 H2 O1 2_545 0.902(10) 1.977(13) 2.867(3) 169(3)
N1 H1 O3 2 0.902(10) 1.993(11) 2.895(3) 177(3)
O4 H4 O7 2_544 0.82 1.86 2.668(4) 170
O2 H2A O8 8_556 0.82 1.87 2.671(4) 166
O6 H6A O3 . 0.850(10) 1.918(11) 2.766(3) 175(4)

loop_
_cod_related_entry_id
_cod_related_entry_database
_cod_related_entry_code
1 ChemSpider 30657872
